data_1547062
loop_
_publ_author_name
'Lam, Shuk Mei'
'Wong, Wing-Tak'
'Chiu, Pauline'

_publ_section_title
;
 An Approach to the Welwistatin Core via a Diazoketone Rearrangement-Ring
 Expansion Strategy.
;
_journal_issue 17
_journal_name_full 'Organic letters'
_journal_page_first 4468
_journal_page_last 4471
_journal_paper_doi 10.1021/acs.orglett.7b01988
_journal_volume 19
_journal_year 2017
_chemical_formula_moiety 'C16 H15 Br O4'
_chemical_formula_sum 'C16 H15 Br O4'
_chemical_formula_weight 351.19
_chemical_name_systematic
; 
 ? 
;
_space_group_IT_number 56
_symmetry_cell_setting orthorhombic
_symmetry_Int_Tables_number 56
_symmetry_space_group_name_Hall '-P 2ab 2ac'
_symmetry_space_group_name_H-M 'P c c n'
_atom_sites_solution_hydrogens geom
_atom_sites_solution_primary direct
_atom_sites_solution_secondary difmap
_audit_creation_method SHELXL-97
_cell_angle_alpha 90.00
_cell_angle_beta 90.00
_cell_angle_gamma 90.00
_cell_formula_units_Z 8
_cell_length_a 15.6419(12)
_cell_length_b 23.9707(18)
_cell_length_c 7.8208(6)
_cell_measurement_reflns_used 15145
_cell_measurement_temperature 301(2)
_cell_measurement_theta_max 25.03
_cell_measurement_theta_min 2.60
_cell_volume 2932.4(4)
_computing_cell_refinement 'SAINT (Bruker AXS Inc, 2006)'
_computing_data_collection 'SMART (Bruker AXS Inc, 1998)'
_computing_data_reduction 'SHELXL-97 (Sheldrick, 2008)'
_computing_molecular_graphics 'MERCURY (Macrae et al., 2008)'
_computing_publication_material 'SHELXL97 (Sheldrick, 2008)'
_computing_structure_refinement 'SHELXL-97 (Sheldrick, 2008)'
_computing_structure_solution 'SHELXS-97 (Sheldrick, 2008)'
_diffrn_ambient_temperature 301(2)
_diffrn_measured_fraction_theta_full 0.998
_diffrn_measured_fraction_theta_max 0.998
_diffrn_measurement_device_type 'Bruker SMART 1000 CCD'
_diffrn_measurement_method '\w & \f scans'
_diffrn_radiation_monochromator graphite
_diffrn_radiation_source 'fine-focus sealed tube'
_diffrn_radiation_type MoK\a
_diffrn_radiation_wavelength 0.71073
_diffrn_reflns_av_R_equivalents 0.0217
_diffrn_reflns_av_sigmaI/netI 0.0148
_diffrn_reflns_limit_h_max 18
_diffrn_reflns_limit_h_min -18
_diffrn_reflns_limit_k_max 27
_diffrn_reflns_limit_k_min -28
_diffrn_reflns_limit_l_max 9
_diffrn_reflns_limit_l_min -8
_diffrn_reflns_number 15145
_diffrn_reflns_theta_full 25.03
_diffrn_reflns_theta_max 25.03
_diffrn_reflns_theta_min 2.60
_diffrn_standards_number 0
_exptl_absorpt_coefficient_mu 2.816
_exptl_absorpt_correction_T_max 0.6311
_exptl_absorpt_correction_T_min 0.3574
_exptl_absorpt_correction_type multi-scan
_exptl_absorpt_process_details 'SADABS (Sheldrick, 2004)'
_exptl_crystal_colour colourless
_exptl_crystal_density_diffrn 1.591
_exptl_crystal_density_method 'not measured'
_exptl_crystal_description block
_exptl_crystal_F_000 1424
_exptl_crystal_size_max 0.46
_exptl_crystal_size_mid 0.19
_exptl_crystal_size_min 0.18
_refine_diff_density_max 0.405
_refine_diff_density_min -0.425
_refine_diff_density_rms 0.046
_refine_ls_extinction_method none
_refine_ls_goodness_of_fit_ref 1.043
_refine_ls_hydrogen_treatment constr
_refine_ls_matrix_type full
_refine_ls_number_parameters 211
_refine_ls_number_reflns 2585
_refine_ls_number_restraints 15
_refine_ls_restrained_S_all 1.050
_refine_ls_R_factor_all 0.0379
_refine_ls_R_factor_gt 0.0304
_refine_ls_shift/su_max 0.002
_refine_ls_shift/su_mean 0.000
_refine_ls_structure_factor_coef Fsqd
_refine_ls_weighting_details 'calc w=1/[\s^2^(Fo^2^)+(0.0442P)^2^+1.3176P] where P=(Fo^2^+2Fc^2^)/3'
_refine_ls_weighting_scheme calc
_refine_ls_wR_factor_gt 0.0772
_refine_ls_wR_factor_ref 0.0810
_reflns_number_gt 2182
_reflns_number_total 2585
_reflns_threshold_expression I>2\s(I)
_cod_data_source_file ol7b01988_si_004.cif
_cod_data_source_block shelxl
_cod_database_code 1547062

loop_
_symmetry_equiv_pos_as_xyz
'x, y, z'
'-x+1/2, y, z+1/2'
'x, -y+1/2, z+1/2'
'-x+1/2, -y+1/2, z'
'-x, -y, -z'
'x-1/2, -y, -z-1/2'
'-x, y-1/2, -z-1/2'
'x-1/2, y-1/2, -z'

loop_
_atom_site_label
_atom_site_type_symbol
_atom_site_fract_x
_atom_site_fract_y
_atom_site_fract_z
_atom_site_U_iso_or_equiv
_atom_site_adp_type
_atom_site_occupancy
_atom_site_symmetry_multiplicity
_atom_site_calc_flag
_atom_site_refinement_flags
_atom_site_disorder_assembly
_atom_site_disorder_group
Br1 Br 0.734848(17) 0.170576(12) 0.77331(4) 0.05895(13) Uani 1 1 d . . .
O1 O 0.36814(14) 0.20532(9) 1.1507(3) 0.0784(6) Uani 1 1 d . A .
O2 O 0.40210(13) 0.02855(7) 0.9351(3) 0.0638(5) Uani 1 1 d . . .
O3 O 0.26732(12) 0.08693(9) 0.6340(3) 0.0734(6) Uani 1 1 d . . .
O4 O 0.39550(13) 0.05267(8) 0.5578(3) 0.0654(5) Uani 1 1 d D . .
C1 C 0.61906(15) 0.17393(9) 0.6971(3) 0.0406(5) Uani 1 1 d . A .
C2 C 0.60354(15) 0.20744(9) 0.5580(3) 0.0458(6) Uani 1 1 d . . .
H2 H 0.6474 0.2286 0.5108 0.055 Uiso 1 1 calc R . .
C3 C 0.52262(16) 0.20940(10) 0.4891(3) 0.0467(6) Uani 1 1 d . . .
H3 H 0.5114 0.2315 0.3939 0.056 Uiso 1 1 calc R . .
C4 C 0.45835(15) 0.17825(9) 0.5628(3) 0.0436(5) Uani 1 1 d . . .
H4 H 0.4039 0.1791 0.5152 0.052 Uiso 1 1 calc R . .
C5 C 0.39319(15) 0.11790(9) 0.7834(3) 0.0433(5) Uani 1 1 d . . .
C6 C 0.33969(16) 0.16354(10) 0.8745(3) 0.0506(6) Uani 1 1 d . A .
H6A H 0.3447 0.1990 0.8154 0.061 Uiso 1 1 calc R . .
H6B H 0.2799 0.1530 0.8794 0.061 Uiso 1 1 calc R . .
C7 C 0.37741(17) 0.16721(11) 1.0520(4) 0.0543(6) Uani 1 1 d . . .
C8 C 0.42897(17) 0.11471(10) 1.0898(3) 0.0529(6) Uani 1 1 d . A .
H8 H 0.4089 0.0971 1.1954 0.063 Uiso 1 1 calc R . .
C9 C 0.52682(17) 0.12461(13) 1.0975(3) 0.0605(7) Uani 1 1 d . . .
H9A H 0.5371 0.1639 1.1188 0.073 Uiso 1 1 calc R A .
H9B H 0.5499 0.1039 1.1936 0.073 Uiso 1 1 calc R . .
C10 C 0.57528(16) 0.10754(10) 0.9361(3) 0.0507(6) Uani 1 1 d . A .
H10A H 0.6361 0.1099 0.9588 0.061 Uiso 1 1 calc R . .
H10B H 0.5621 0.0689 0.9108 0.061 Uiso 1 1 calc R . .
C11 C 0.40936(15) 0.07839(10) 0.9382(3) 0.0472(6) Uani 1 1 d . A .
C12 C 0.47318(15) 0.14538(9) 0.7077(3) 0.0382(5) Uani 1 1 d . A .
C13 C 0.55514(14) 0.14243(9) 0.7800(3) 0.0386(5) Uani 1 1 d . . .
C14 C 0.34370(17) 0.08498(10) 0.6495(3) 0.0516(6) Uani 1 1 d . A .
C15 C 0.3586(4) 0.01266(19) 0.4352(5) 0.0680(15) Uani 0.853(9) 1 d PD A 1
H15A H 0.4007 0.0033 0.3487 0.082 Uiso 0.853(9) 1 calc PR A 1
H15B H 0.3097 0.0293 0.3786 0.082 Uiso 0.853(9) 1 calc PR A 1
C16 C 0.3316(5) -0.03876(16) 0.5270(6) 0.103(2) Uani 0.853(9) 1 d PDU A 1
H16A H 0.3087 -0.0650 0.4465 0.154 Uiso 0.853(9) 1 calc PR A 1
H16B H 0.2887 -0.0295 0.6100 0.154 Uiso 0.853(9) 1 calc PR A 1
H16C H 0.3801 -0.0549 0.5836 0.154 Uiso 0.853(9) 1 calc PR A 1
C15' C 0.3262(10) 0.0155(10) 0.496(4) 0.063(8) Uani 0.147(9) 1 d PD A 2
H15C H 0.2894 0.0024 0.5877 0.075 Uiso 0.147(9) 1 calc PR A 2
H15D H 0.2923 0.0322 0.4058 0.075 Uiso 0.147(9) 1 calc PR A 2
C16' C 0.3853(17) -0.0281(12) 0.433(4) 0.090(10) Uani 0.147(9) 1 d PDU A 2
H16D H 0.4320 -0.0109 0.3735 0.135 Uiso 0.147(9) 1 calc PR A 2
H16E H 0.3552 -0.0525 0.3564 0.135 Uiso 0.147(9) 1 calc PR A 2
H16F H 0.4068 -0.0493 0.5279 0.135 Uiso 0.147(9) 1 calc PR A 2

loop_
_atom_site_aniso_label
_atom_site_aniso_U_11
_atom_site_aniso_U_22
_atom_site_aniso_U_33
_atom_site_aniso_U_23
_atom_site_aniso_U_13
_atom_site_aniso_U_12
Br1 0.04213(19) 0.0720(2) 0.0627(2) -0.00477(13) -0.00475(11) -0.00808(12)
O1 0.0910(16) 0.0652(13) 0.0789(15) -0.0127(12) 0.0006(13) -0.0001(11)
O2 0.0713(12) 0.0410(10) 0.0791(14) 0.0192(9) -0.0045(10) -0.0043(9)
O3 0.0544(13) 0.0748(13) 0.0909(16) 0.0143(12) -0.0261(11) -0.0104(10)
O4 0.0710(12) 0.0506(10) 0.0747(13) -0.0094(10) -0.0119(10) -0.0084(9)
C1 0.0388(12) 0.0393(12) 0.0436(13) -0.0094(10) 0.0013(10) -0.0005(9)
C2 0.0480(14) 0.0412(12) 0.0481(14) 0.0000(10) 0.0131(11) -0.0017(10)
C3 0.0563(14) 0.0428(12) 0.0411(13) 0.0072(10) 0.0047(11) 0.0030(11)
C4 0.0452(13) 0.0427(12) 0.0429(13) 0.0047(10) -0.0043(10) 0.0014(10)
C5 0.0405(13) 0.0383(12) 0.0511(14) 0.0088(10) -0.0033(10) -0.0023(10)
C6 0.0448(14) 0.0477(13) 0.0593(16) 0.0148(11) 0.0067(12) 0.0024(11)
C7 0.0506(15) 0.0485(14) 0.0636(17) 0.0064(13) 0.0074(12) -0.0090(11)
C8 0.0595(15) 0.0530(14) 0.0463(14) 0.0155(12) 0.0043(12) -0.0036(12)
C9 0.0590(16) 0.0782(18) 0.0442(14) 0.0153(14) -0.0092(12) -0.0056(14)
C10 0.0441(13) 0.0520(14) 0.0561(16) 0.0121(12) -0.0091(11) 0.0001(11)
C11 0.0404(13) 0.0446(13) 0.0567(15) 0.0146(11) -0.0006(11) -0.0015(10)
C12 0.0433(12) 0.0320(11) 0.0393(12) 0.0007(9) -0.0004(10) -0.0009(9)
C13 0.0410(12) 0.0335(11) 0.0413(12) -0.0020(9) -0.0009(9) 0.0016(9)
C14 0.0525(16) 0.0442(13) 0.0581(16) 0.0172(12) -0.0136(13) -0.0113(12)
C15 0.093(4) 0.054(3) 0.057(3) -0.006(2) -0.007(2) -0.014(3)
C16 0.173(6) 0.050(2) 0.085(3) 0.001(2) -0.010(3) -0.030(3)
C15' 0.087(19) 0.065(15) 0.037(15) -0.017(11) -0.007(11) -0.012(13)
C16' 0.102(16) 0.054(13) 0.114(18) -0.027(13) -0.020(13) 0.010(12)

loop_
_atom_type_symbol
_atom_type_description
_atom_type_scat_dispersion_real
_atom_type_scat_dispersion_imag
_atom_type_scat_source
C C 0.0033 0.0016 'International Tables Vol C Tables 4.2.6.8 and 6.1.1.4'
H H 0.0000 0.0000 'International Tables Vol C Tables 4.2.6.8 and 6.1.1.4'
O O 0.0106 0.0060 'International Tables Vol C Tables 4.2.6.8 and 6.1.1.4'
Br Br -0.2901 2.4595 'International Tables Vol C Tables 4.2.6.8 and 6.1.1.4'

loop_
_geom_angle_atom_site_label_1
_geom_angle_atom_site_label_2
_geom_angle_atom_site_label_3
_geom_angle
C14 O4 C15 119.4(3)
C14 O4 C15' 94.6(8)
C2 C1 C13 123.5(2)
C2 C1 Br1 116.08(18)
C13 C1 Br1 120.43(17)
C1 C2 C3 119.5(2)
C1 C2 H2 120.2
C3 C2 H2 120.2
C2 C3 C4 119.2(2)
C2 C3 H3 120.4
C4 C3 H3 120.4
C3 C4 C12 121.5(2)
C3 C4 H4 119.2
C12 C4 H4 119.2
C14 C5 C12 111.8(2)
C14 C5 C6 114.0(2)
C12 C5 C6 108.35(18)
C14 C5 C11 107.58(19)
C12 C5 C11 115.40(19)
C6 C5 C11 99.18(19)
C7 C6 C5 104.6(2)
C7 C6 H6A 110.8
C5 C6 H6A 110.8
C7 C6 H6B 110.8
C5 C6 H6B 110.8
H6A C6 H6B 108.9
O1 C7 C6 125.9(3)
O1 C7 C8 124.5(3)
C6 C7 C8 109.7(2)
C11 C8 C7 102.6(2)
C11 C8 C9 108.7(2)
C7 C8 C9 113.8(2)
C11 C8 H8 110.5
C7 C8 H8 110.5
C9 C8 H8 110.5
C10 C9 C8 114.6(2)
C10 C9 H9A 108.6
C8 C9 H9A 108.6
C10 C9 H9B 108.6
C8 C9 H9B 108.6
H9A C9 H9B 107.6
C13 C10 C9 114.5(2)
C13 C10 H10A 108.6
C9 C10 H10A 108.6
C13 C10 H10B 108.6
C9 C10 H10B 108.6
H10A C10 H10B 107.6
O2 C11 C8 127.7(2)
O2 C11 C5 125.1(2)
C8 C11 C5 107.10(19)
C4 C12 C13 120.4(2)
C4 C12 C5 114.8(2)
C13 C12 C5 124.62(19)
C12 C13 C1 115.8(2)
C12 C13 C10 122.9(2)
C1 C13 C10 121.3(2)
O3 C14 O4 125.0(3)
O3 C14 C5 123.7(3)
O4 C14 C5 111.3(2)
O4 C15 C16 109.6(3)
O4 C15 H15A 109.7
C16 C15 H15A 109.7
O4 C15 H15B 109.7
C16 C15 H15B 109.7
H15A C15 H15B 108.2
C16' C15' O4 94.4(14)
C16' C15' H15C 112.8
O4 C15' H15C 112.8
C16' C15' H15D 112.8
O4 C15' H15D 112.8
H15C C15' H15D 110.3
C15' C16' H16D 109.5
C15' C16' H16E 109.5
H16D C16' H16E 109.5
C15' C16' H16F 109.5
H16D C16' H16F 109.5
H16E C16' H16F 109.5

loop_
_geom_bond_atom_site_label_1
_geom_bond_atom_site_label_2
_geom_bond_distance
Br1 C1 1.908(2)
O1 C7 1.205(3)
O2 C11 1.200(3)
O3 C14 1.202(3)
O4 C14 1.331(3)
O4 C15 1.474(4)
O4 C15' 1.483(10)
C1 C2 1.374(3)
C1 C13 1.411(3)
C2 C3 1.376(4)
C2 H2 0.9300
C3 C4 1.379(3)
C3 H3 0.9300
C4 C12 1.399(3)
C4 H4 0.9300
C5 C14 1.523(4)
C5 C12 1.533(3)
C5 C6 1.551(3)
C5 C11 1.558(3)
C6 C7 1.511(4)
C6 H6A 0.9700
C6 H6B 0.9700
C7 C8 1.524(4)
C8 C11 1.502(4)
C8 C9 1.550(4)
C8 H8 0.9800
C9 C10 1.528(4)
C9 H9A 0.9700
C9 H9B 0.9700
C10 C13 1.513(3)
C10 H10A 0.9700
C10 H10B 0.9700
C12 C13 1.403(3)
C15 C16 1.487(5)
C15 H15A 0.9700
C15 H15B 0.9700
C16 H16A 0.9600
C16 H16B 0.9600
C16 H16C 0.9600
C15' C16' 1.481(10)
C15' H15C 0.9700
C15' H15D 0.9700
C16' H16D 0.9600
C16' H16E 0.9600
C16' H16F 0.9600

loop_
_geom_torsion_atom_site_label_1
_geom_torsion_atom_site_label_2
_geom_torsion_atom_site_label_3
_geom_torsion_atom_site_label_4
_geom_torsion
C13 C1 C2 C3 -2.8(3)
Br1 C1 C2 C3 176.08(18)
C1 C2 C3 C4 1.0(3)
C2 C3 C4 C12 1.0(4)
C14 C5 C6 C7 149.0(2)
C12 C5 C6 C7 -85.7(2)
C11 C5 C6 C7 35.0(2)
C5 C6 C7 O1 162.1(3)
C5 C6 C7 C8 -18.4(2)
O1 C7 C8 C11 172.2(3)
C6 C7 C8 C11 -7.3(3)
O1 C7 C8 C9 -70.6(3)
C6 C7 C8 C9 110.0(2)
C11 C8 C9 C10 12.9(3)
C7 C8 C9 C10 -100.8(3)
C8 C9 C10 C13 66.8(3)
C7 C8 C11 O2 -145.3(3)
C9 C8 C11 O2 93.8(3)
C7 C8 C11 C5 30.6(2)
C9 C8 C11 C5 -90.2(2)
C14 C5 C11 O2 15.8(3)
C12 C5 C11 O2 -109.8(3)
C6 C5 C11 O2 134.7(3)
C14 C5 C11 C8 -160.3(2)
C12 C5 C11 C8 74.1(3)
C6 C5 C11 C8 -41.4(2)
C3 C4 C12 C13 -1.3(3)
C3 C4 C12 C5 174.4(2)
C14 C5 C12 C4 53.2(3)
C6 C5 C12 C4 -73.3(3)
C11 C5 C12 C4 176.6(2)
C14 C5 C12 C13 -131.3(2)
C6 C5 C12 C13 102.1(3)
C11 C5 C12 C13 -7.9(3)
C4 C12 C13 C1 -0.4(3)
C5 C12 C13 C1 -175.6(2)
C4 C12 C13 C10 -179.8(2)
C5 C12 C13 C10 4.9(3)
C2 C1 C13 C12 2.4(3)
Br1 C1 C13 C12 -176.39(16)
C2 C1 C13 C10 -178.1(2)
Br1 C1 C13 C10 3.1(3)
C9 C10 C13 C12 -61.9(3)
C9 C10 C13 C1 118.6(2)
C15 O4 C14 O3 -4.7(4)
C15' O4 C14 O3 -16.8(14)
C15 O4 C14 C5 172.9(2)
C15' O4 C14 C5 160.8(14)
C12 C5 C14 O3 -135.3(3)
C6 C5 C14 O3 -12.0(3)
C11 C5 C14 O3 96.9(3)
C12 C5 C14 O4 47.0(3)
C6 C5 C14 O4 170.37(19)
C11 C5 C14 O4 -80.7(2)
C14 O4 C15 C16 -81.9(6)
C15' O4 C15 C16 -55(3)
C14 O4 C15' C16' -166(2)
C15 O4 C15' C16' 37.3(19)
